data_2017449
loop_
_publ_author_name
'Hori, Akiko'
'Ishida, Yasuhide'
'Kikuchi, Takahiro'
'Miyamoto, Kumiko'
'Sakaguchi, Hiroshi'

_publ_section_title
;
 Two regioisomers of condensed thioheterocyclic triazine synthesized
 from 6-phenyl-3-thioxo-2,3,4,5-tetrahydro-1,2,4-triazin-5-one
;
_journal_coeditor_code LN3135
_journal_issue 12
_journal_name_full 'Acta Crystallographica Section C'
_journal_page_first o593
_journal_page_last o597
_journal_paper_doi 10.1107/S0108270109043728
_journal_volume 65
_journal_year 2009
_chemical_formula_iupac 'C11 H9 N3 O S'
_chemical_formula_moiety 'C11 H9 N3 O S'
_chemical_formula_sum 'C11 H9 N3 O S'
_chemical_formula_weight 231.27
_chemical_name_systematic
;
6-phenyl-2,3-dihydro-7<i>H</i>-1,3-thiazolo[3,2-<i>b</i>][1,2,4]triazin-7-one
;
_space_group_IT_number 4
_symmetry_cell_setting monoclinic
_symmetry_space_group_name_Hall 'P 2yb'
_symmetry_space_group_name_H-M 'P 1 21 1'
_atom_sites_solution_hydrogens geom
_atom_sites_solution_primary direct
_atom_sites_solution_secondary difmap
_cell_angle_alpha 90.00
_cell_angle_beta 99.3630(10)
_cell_angle_gamma 90.00
_cell_formula_units_Z 4
_cell_length_a 8.1257(4)
_cell_length_b 11.3239(5)
_cell_length_c 11.3860(5)
_cell_measurement_reflns_used 4742
_cell_measurement_temperature 100
_cell_measurement_theta_max 27.82
_cell_measurement_theta_min 2.55
_cell_volume 1033.72(8)
_computing_cell_refinement 'SAINT (Bruker, 2006)'
_computing_data_collection 'APEX2 (Bruker, 2006)'
_computing_data_reduction 'SAINT (Bruker, 2006)'
_computing_molecular_graphics 'SHELXTL (Sheldrick, 2008)'
_computing_publication_material 'SHELXTL (Sheldrick, 2008)'
_computing_structure_refinement 'SHELXL97 (Sheldrick, 2008)'
_computing_structure_solution 'SHELXS97 (Sheldrick, 2008)'
_diffrn_ambient_temperature 100
_diffrn_detector_area_resol_mean 8.333
_diffrn_measured_fraction_theta_full 0.970
_diffrn_measured_fraction_theta_max 0.970
_diffrn_measurement_device_type 'Bruker APEXII CCD'
_diffrn_measurement_method '\f and \w scans'
_diffrn_radiation_monochromator graphite
_diffrn_radiation_source 'fine-focus sealed tube'
_diffrn_radiation_type MoK\a
_diffrn_radiation_wavelength 0.71073
_diffrn_reflns_av_R_equivalents 0.0136
_diffrn_reflns_av_sigmaI/netI 0.0191
_diffrn_reflns_limit_h_max 10
_diffrn_reflns_limit_h_min -9
_diffrn_reflns_limit_k_max 6
_diffrn_reflns_limit_k_min -14
_diffrn_reflns_limit_l_max 14
_diffrn_reflns_limit_l_min -14
_diffrn_reflns_number 5756
_diffrn_reflns_theta_full 27.47
_diffrn_reflns_theta_max 27.47
_diffrn_reflns_theta_min 2.54
_exptl_absorpt_coefficient_mu 0.292
_exptl_absorpt_correction_T_max 0.9439
_exptl_absorpt_correction_T_min 0.8797
_exptl_absorpt_correction_type empirical
_exptl_absorpt_process_details
;
(SADABS; Sheldrick, 1996)
;
_exptl_crystal_colour colorless
_exptl_crystal_density_diffrn 1.486
_exptl_crystal_density_method 'not measured'
_exptl_crystal_description prismatic
_exptl_crystal_F_000 480
_exptl_crystal_size_max 0.45
_exptl_crystal_size_mid 0.40
_exptl_crystal_size_min 0.20
_refine_diff_density_max 0.285
_refine_diff_density_min -0.203
_refine_ls_abs_structure_details 'Flack & Bernardinelli (2000), 577 Friedel pairs'
_refine_ls_abs_structure_Flack 0.02(7)
_refine_ls_extinction_method none
_refine_ls_goodness_of_fit_ref 1.038
_refine_ls_hydrogen_treatment constr
_refine_ls_matrix_type full
_refine_ls_number_parameters 290
_refine_ls_number_reflns 2992
_refine_ls_number_restraints 1
_refine_ls_restrained_S_all 1.038
_refine_ls_R_factor_all 0.0242
_refine_ls_R_factor_gt 0.0236
_refine_ls_shift/su_max 0.001
_refine_ls_shift/su_mean 0.000
_refine_ls_structure_factor_coef Fsqd
_refine_ls_weighting_details 'calc w=1/[\s^2^(Fo^2^)+(0.0362P)^2^+0.2617P] where P=(Fo^2^+2Fc^2^)/3'
_refine_ls_weighting_scheme calc
_refine_ls_wR_factor_gt 0.0603
_refine_ls_wR_factor_ref 0.0609
_reflns_number_gt 2939
_reflns_number_total 2992
_reflns_threshold_expression 'I > 2\s(I)'
_cod_data_source_file ln3135.cif
_cod_data_source_block II
_cod_original_sg_symbol_H-M 'P 21'
_cod_database_code 2017449
_cod_database_fobs_code 2017449

loop_
_symmetry_equiv_pos_as_xyz
'x, y, z'
'-x, y+1/2, -z'

loop_
_atom_site_type_symbol
_atom_site_label
_atom_site_fract_x
_atom_site_fract_y
_atom_site_fract_z
_atom_site_U_iso_or_equiv
_atom_site_adp_type
_atom_site_calc_flag
_atom_site_refinement_flags
_atom_site_occupancy
_atom_site_disorder_assembly
_atom_site_disorder_group
C C1 0.4266(2) 1.06970(19) 0.56607(16) 0.0209(4) Uani d . 1 . .
H H1A 0.3673 1.1334 0.6016 0.025 Uiso calc R 1 . .
H H1B 0.5394 1.0609 0.6135 0.025 Uiso calc R 1 . .
C C2 0.4386(2) 1.09884(18) 0.43657(16) 0.0208(4) Uani d . 1 . .
H H2A 0.3438 1.1489 0.4007 0.025 Uiso calc R 1 . .
H H2B 0.5440 1.1409 0.4313 0.025 Uiso calc R 1 . .
C C3 0.3606(2) 0.89446(17) 0.42480(14) 0.0158(3) Uani d . 1 . .
C C5 0.3652(2) 0.77605(17) 0.26161(15) 0.0171(3) Uani d . 1 . .
C C6 0.4402(2) 0.87934(17) 0.20820(15) 0.0148(3) Uani d . 1 . .
C C11 0.4838(2) 0.87549(17) 0.08656(15) 0.0155(3) Uani d . 1 . .
C C12 0.6080(2) 0.95126(17) 0.05781(15) 0.0180(4) Uani d . 1 . .
H H12 0.6651 1.0025 0.1169 0.022 Uiso calc R 1 . .
C C13 0.6482(2) 0.95202(18) -0.05589(16) 0.0208(4) Uani d . 1 . .
H H13 0.7337 1.0028 -0.0741 0.025 Uiso calc R 1 . .
C C14 0.5635(2) 0.8786(2) -0.14334(16) 0.0223(4) Uani d . 1 . .
H H14 0.5907 0.8795 -0.2214 0.027 Uiso calc R 1 . .
C C15 0.4392(2) 0.8039(2) -0.11654(17) 0.0226(4) Uani d . 1 . .
H H15 0.3806 0.7545 -0.1766 0.027 Uiso calc R 1 . .
C C16 0.4003(2) 0.80114(18) -0.00196(16) 0.0186(4) Uani d . 1 . .
H H16 0.3168 0.7487 0.0163 0.022 Uiso calc R 1 . .
C C21 0.7847(2) 0.59748(18) -0.02063(15) 0.0177(4) Uani d . 1 . .
H H21A 0.6807 0.6274 -0.0689 0.021 Uiso calc R 1 . .
H H21B 0.8044 0.5160 -0.0465 0.021 Uiso calc R 1 . .
C C22 0.7706(2) 0.59932(17) 0.11135(16) 0.0190(4) Uani d . 1 . .
H H22A 0.6525 0.5930 0.1223 0.023 Uiso calc R 1 . .
H H22B 0.8339 0.5330 0.1537 0.023 Uiso calc R 1 . .
C C23 0.9434(2) 0.76919(17) 0.09170(14) 0.0143(3) Uani d . 1 . .
C C25 0.9978(2) 0.91738(17) 0.23010(14) 0.0154(3) Uani d . 1 . .
C C26 0.9012(2) 0.84520(16) 0.30510(15) 0.0143(3) Uani d . 1 . .
C C31 0.89419(19) 0.87809(17) 0.43064(15) 0.0156(3) Uani d . 1 . .
C C32 0.9134(2) 0.78876(18) 0.51682(16) 0.0188(4) Uani d . 1 . .
H H32 0.9285 0.7093 0.4941 0.023 Uiso calc R 1 . .
C C33 0.9105(2) 0.8159(2) 0.63569(17) 0.0235(4) Uani d . 1 . .
H H33 0.9248 0.7553 0.6942 0.028 Uiso calc R 1 . .
C C34 0.8867(2) 0.9319(2) 0.66839(16) 0.0260(4) Uani d . 1 . .
H H34 0.8848 0.9506 0.7495 0.031 Uiso calc R 1 . .
C C35 0.8657(2) 1.0208(2) 0.58350(18) 0.0244(4) Uani d . 1 . .
H H35 0.8481 1.0998 0.6066 0.029 Uiso calc R 1 . .
C C36 0.8704(2) 0.99464(18) 0.46448(17) 0.0194(4) Uani d . 1 . .
H H36 0.8575 1.0558 0.4066 0.023 Uiso calc R 1 . .
N N1 0.47033(17) 0.97927(14) 0.26439(12) 0.0155(3) Uani d . 1 . .
N N2 0.43395(18) 0.98461(14) 0.37602(13) 0.0160(3) Uani d . 1 . .
N N4 0.32664(19) 0.79177(15) 0.37511(13) 0.0189(3) Uani d . 1 . .
N N21 0.82573(17) 0.74777(14) 0.26775(12) 0.0153(3) Uani d . 1 . .
N N22 0.84133(16) 0.71298(14) 0.15618(12) 0.0145(3) Uani d . 1 . .
N N24 1.02182(17) 0.86729(15) 0.12326(13) 0.0160(3) Uani d . 1 . .
O O1 0.33957(18) 0.68178(14) 0.21024(11) 0.0251(3) Uani d . 1 . .
O O2 1.05539(16) 1.01443(12) 0.26137(11) 0.0203(3) Uani d . 1 . .
S S1 0.31134(5) 0.93121(5) 0.56369(4) 0.02183(11) Uani d . 1 . .
S S2 0.96032(5) 0.69245(5) -0.03887(4) 0.01873(10) Uani d . 1 . .

loop_
_atom_site_aniso_label
_atom_site_aniso_U_11
_atom_site_aniso_U_22
_atom_site_aniso_U_33
_atom_site_aniso_U_12
_atom_site_aniso_U_13
_atom_site_aniso_U_23
C1 0.0194(8) 0.0230(10) 0.0205(9) -0.0020(8) 0.0034(6) -0.0073(8)
C2 0.0248(9) 0.0155(9) 0.0226(9) 0.0009(7) 0.0051(7) -0.0051(7)
C3 0.0142(7) 0.0194(9) 0.0134(7) 0.0011(7) 0.0007(6) 0.0009(7)
C5 0.0194(8) 0.0156(9) 0.0152(8) 0.0007(7) -0.0007(6) 0.0021(7)
C6 0.0132(7) 0.0161(9) 0.0144(8) 0.0029(7) 0.0003(6) 0.0011(7)
C11 0.0148(7) 0.0159(9) 0.0156(8) 0.0044(7) 0.0017(6) 0.0015(7)
C12 0.0169(8) 0.0168(9) 0.0196(8) 0.0028(7) 0.0014(6) 0.0017(7)
C13 0.0172(8) 0.0218(10) 0.0242(8) 0.0040(7) 0.0058(6) 0.0070(8)
C14 0.0238(9) 0.0281(10) 0.0160(8) 0.0071(8) 0.0064(6) 0.0035(8)
C15 0.0221(9) 0.0266(10) 0.0186(8) 0.0028(8) 0.0018(7) -0.0026(8)
C16 0.0175(8) 0.0198(9) 0.0185(8) 0.0010(7) 0.0026(6) -0.0013(7)
C21 0.0163(8) 0.0178(9) 0.0187(8) -0.0025(7) 0.0017(6) -0.0057(7)
C22 0.0216(8) 0.0148(9) 0.0201(8) -0.0046(7) 0.0024(6) -0.0033(7)
C23 0.0132(7) 0.0169(9) 0.0128(7) 0.0029(7) 0.0018(6) -0.0002(7)
C25 0.0135(7) 0.0160(8) 0.0165(7) 0.0002(7) 0.0013(5) 0.0024(7)
C26 0.0137(7) 0.0139(8) 0.0150(8) 0.0019(6) 0.0018(6) 0.0008(7)
C31 0.0116(7) 0.0192(9) 0.0163(8) -0.0021(7) 0.0035(6) -0.0021(7)
C32 0.0189(8) 0.0197(9) 0.0182(8) -0.0025(7) 0.0040(6) -0.0004(7)
C33 0.0229(9) 0.0317(11) 0.0163(9) -0.0082(8) 0.0048(7) 0.0009(8)
C34 0.0206(8) 0.0399(12) 0.0194(8) -0.0112(9) 0.0093(6) -0.0106(9)
C35 0.0195(8) 0.0257(10) 0.0304(10) -0.0041(8) 0.0109(7) -0.0129(9)
C36 0.0152(8) 0.0192(9) 0.0245(9) -0.0013(7) 0.0052(7) -0.0026(8)
N1 0.0150(6) 0.0173(7) 0.0144(7) 0.0012(6) 0.0030(5) 0.0006(6)
N2 0.0175(7) 0.0152(8) 0.0152(7) -0.0003(6) 0.0026(5) -0.0018(6)
N4 0.0224(7) 0.0188(8) 0.0151(7) -0.0025(6) 0.0021(5) 0.0008(6)
N21 0.0158(6) 0.0165(8) 0.0137(7) 0.0003(6) 0.0026(5) -0.0003(6)
N22 0.0164(6) 0.0140(8) 0.0133(6) -0.0032(6) 0.0034(5) -0.0019(6)
N24 0.0166(7) 0.0156(8) 0.0164(7) -0.0024(6) 0.0041(5) -0.0007(6)
O1 0.0422(7) 0.0144(7) 0.0179(6) -0.0021(6) 0.0022(5) 0.0010(6)
O2 0.0263(6) 0.0147(6) 0.0203(6) -0.0058(5) 0.0051(5) -0.0015(5)
S1 0.0218(2) 0.0292(3) 0.01515(19) -0.0051(2) 0.00506(15) -0.00395(19)
S2 0.01945(19) 0.0210(2) 0.01678(19) -0.00308(18) 0.00601(14) -0.00520(18)

loop_
_atom_type_symbol
_atom_type_description
_atom_type_scat_dispersion_real
_atom_type_scat_dispersion_imag
_atom_type_scat_source
C C 0.0033 0.0016 'International Tables Vol C Tables 4.2.6.8 and 6.1.1.4'
H H 0.0000 0.0000 'International Tables Vol C Tables 4.2.6.8 and 6.1.1.4'
N N 0.0061 0.0033 'International Tables Vol C Tables 4.2.6.8 and 6.1.1.4'
O O 0.0106 0.0060 'International Tables Vol C Tables 4.2.6.8 and 6.1.1.4'
S S 0.1246 0.1234 'International Tables Vol C Tables 4.2.6.8 and 6.1.1.4'

loop_
_geom_angle_atom_site_label_1
_geom_angle_atom_site_label_2
_geom_angle_atom_site_label_3
_geom_angle_site_symmetry_1
_geom_angle_site_symmetry_3
_geom_angle
_geom_angle_publ_flag
C2 C1 S1 . . 106.51(12) ?
C2 C1 H1A . . 110.4 ?
S1 C1 H1A . . 110.4 ?
C2 C1 H1B . . 110.4 ?
S1 C1 H1B . . 110.4 ?
H1A C1 H1B . . 108.6 ?
N2 C2 C1 . . 105.22(16) ?
N2 C2 H2A . . 110.7 ?
C1 C2 H2A . . 110.7 ?
N2 C2 H2B . . 110.7 ?
C1 C2 H2B . . 110.7 ?
H2A C2 H2B . . 108.8 ?
N4 C3 N2 . . 125.04(16) ?
N4 C3 S1 . . 122.91(14) ?
N2 C3 S1 . . 112.05(14) ?
O1 C5 N4 . . 120.76(17) ?
O1 C5 C6 . . 122.68(16) ?
N4 C5 C6 . . 116.55(16) ?
N1 C6 C11 . . 115.39(16) ?
N1 C6 C5 . . 122.47(15) ?
C11 C6 C5 . . 122.13(16) ?
C16 C11 C12 . . 118.83(15) ?
C16 C11 C6 . . 121.82(16) ?
C12 C11 C6 . . 119.31(15) ?
C13 C12 C11 . . 120.63(17) ?
C13 C12 H12 . . 119.7 ?
C11 C12 H12 . . 119.7 ?
C12 C13 C14 . . 120.07(17) ?
C12 C13 H13 . . 120.0 ?
C14 C13 H13 . . 120.0 ?
C15 C14 C13 . . 119.97(16) ?
C15 C14 H14 . . 120.0 ?
C13 C14 H14 . . 120.0 ?
C14 C15 C16 . . 120.26(18) ?
C14 C15 H15 . . 119.9 ?
C16 C15 H15 . . 119.9 ?
C15 C16 C11 . . 120.23(17) ?
C15 C16 H16 . . 119.9 ?
C11 C16 H16 . . 119.9 ?
C22 C21 S2 . . 106.82(12) ?
C22 C21 H21A . . 110.4 ?
S2 C21 H21A . . 110.4 ?
C22 C21 H21B . . 110.4 ?
S2 C21 H21B . . 110.4 ?
H21A C21 H21B . . 108.6 ?
N22 C22 C21 . . 105.46(14) ?
N22 C22 H22A . . 110.6 ?
C21 C22 H22A . . 110.6 ?
N22 C22 H22B . . 110.6 ?
C21 C22 H22B . . 110.6 ?
H22A C22 H22B . . 108.8 ?
N24 C23 N22 . . 124.58(15) ?
N24 C23 S2 . . 123.82(13) ?
N22 C23 S2 . . 111.59(13) ?
O2 C25 N24 . . 121.42(15) ?
O2 C25 C26 . . 122.45(15) ?
N24 C25 C26 . . 116.13(16) ?
N21 C26 C31 . . 115.93(15) ?
N21 C26 C25 . . 122.77(15) ?
C31 C26 C25 . . 121.21(15) ?
C36 C31 C32 . . 119.60(16) ?
C36 C31 C26 . . 122.03(16) ?
C32 C31 C26 . . 118.37(17) ?
C33 C32 C31 . . 120.27(19) ?
C33 C32 H32 . . 119.9 ?
C31 C32 H32 . . 119.9 ?
C34 C33 C32 . . 119.69(19) ?
C34 C33 H33 . . 120.2 ?
C32 C33 H33 . . 120.2 ?
C35 C34 C33 . . 120.45(17) ?
C35 C34 H34 . . 119.8 ?
C33 C34 H34 . . 119.8 ?
C34 C35 C36 . . 120.2(2) ?
C34 C35 H35 . . 119.9 ?
C36 C35 H35 . . 119.9 ?
C35 C36 C31 . . 119.73(19) ?
C35 C36 H36 . . 120.1 ?
C31 C36 H36 . . 120.1 ?
C6 N1 N2 . . 116.60(15) ?
C3 N2 N1 . . 122.19(15) ?
C3 N2 C2 . . 117.07(14) ?
N1 N2 C2 . . 119.30(15) ?
C3 N4 C5 . . 117.01(16) ?
C26 N21 N22 . . 116.24(14) ?
C23 N22 N21 . . 122.07(14) ?
C23 N22 C22 . . 117.66(14) ?
N21 N22 C22 . . 119.33(13) ?
C23 N24 C25 . . 117.35(14) ?
C3 S1 C1 . . 91.47(8) ?
C23 S2 C21 . . 91.43(8) ?

loop_
_geom_bond_atom_site_label_1
_geom_bond_atom_site_label_2
_geom_bond_site_symmetry_2
_geom_bond_distance
_geom_bond_publ_flag
C1 C2 . 1.530(2) ?
C1 S1 . 1.825(2) ?
C1 H1A . 0.9900 ?
C1 H1B . 0.9900 ?
C2 N2 . 1.463(2) ?
C2 H2A . 0.9900 ?
C2 H2B . 0.9900 ?
C3 N4 . 1.303(2) ?
C3 N2 . 1.347(2) ?
C3 S1 . 1.7436(17) ?
C5 O1 . 1.219(2) ?
C5 N4 . 1.390(2) ?
C5 C6 . 1.493(3) ?
C6 N1 . 1.303(2) ?
C6 C11 . 1.485(2) ?
C11 C16 . 1.401(3) ?
C11 C12 . 1.403(2) ?
C12 C13 . 1.386(2) ?
C12 H12 . 0.9500 ?
C13 C14 . 1.390(3) ?
C13 H13 . 0.9500 ?
C14 C15 . 1.389(3) ?
C14 H14 . 0.9500 ?
C15 C16 . 1.392(3) ?
C15 H15 . 0.9500 ?
C16 H16 . 0.9500 ?
C21 C22 . 1.526(2) ?
C21 S2 . 1.8257(18) ?
C21 H21A . 0.9900 ?
C21 H21B . 0.9900 ?
C22 N22 . 1.467(2) ?
C22 H22A . 0.9900 ?
C22 H22B . 0.9900 ?
C23 N24 . 1.302(2) ?
C23 N22 . 1.353(2) ?
C23 S2 . 1.7467(17) ?
C25 O2 . 1.224(2) ?
C25 N24 . 1.385(2) ?
C25 C26 . 1.494(2) ?
C26 N21 . 1.300(2) ?
C26 C31 . 1.487(2) ?
C31 C36 . 1.397(3) ?
C31 C32 . 1.400(3) ?
C32 C33 . 1.392(3) ?
C32 H32 . 0.9500 ?
C33 C34 . 1.388(3) ?
C33 H33 . 0.9500 ?
C34 C35 . 1.386(3) ?
C34 H34 . 0.9500 ?
C35 C36 . 1.394(3) ?
C35 H35 . 0.9500 ?
C36 H36 . 0.9500 ?
N1 N2 . 1.352(2) ?
N21 N22 . 1.3556(19) ?

loop_
_geom_hbond_atom_site_label_D
_geom_hbond_atom_site_label_H
_geom_hbond_atom_site_label_A
_geom_hbond_site_symmetry_A
_geom_hbond_distance_DH
_geom_hbond_distance_HA
_geom_hbond_distance_DA
_geom_hbond_angle_DHA
C1 H1B O1 2_656 0.99 2.50 3.183(2) 126
C13 H13 O1 2_655 0.95 2.56 3.150(2) 120
C21 H21B N24 2_745 0.99 2.45 3.351(2) 151

loop_
_geom_torsion_atom_site_label_1
_geom_torsion_atom_site_label_2
_geom_torsion_atom_site_label_3
_geom_torsion_atom_site_label_4
_geom_torsion_site_symmetry_1
_geom_torsion_site_symmetry_2
_geom_torsion_site_symmetry_3
_geom_torsion_site_symmetry_4
_geom_torsion
_geom_torsion_publ_flag
S1 C1 C2 N2 . . . . -28.20(17) ?
O1 C5 C6 N1 . . . . -178.65(16) ?
N4 C5 C6 N1 . . . . 0.7(2) ?
O1 C5 C6 C11 . . . . 2.0(3) ?
N4 C5 C6 C11 . . . . -178.61(15) ?
N1 C6 C11 C16 . . . . -152.22(17) ?
C5 C6 C11 C16 . . . . 27.2(2) ?
N1 C6 C11 C12 . . . . 25.5(2) ?
C5 C6 C11 C12 . . . . -155.16(16) ?
C16 C11 C12 C13 . . . . -0.4(3) ?
C6 C11 C12 C13 . . . . -178.19(16) ?
C11 C12 C13 C14 . . . . 1.0(3) ?
C12 C13 C14 C15 . . . . -0.4(3) ?
C13 C14 C15 C16 . . . . -0.8(3) ?
C14 C15 C16 C11 . . . . 1.3(3) ?
C12 C11 C16 C15 . . . . -0.7(3) ?
C6 C11 C16 C15 . . . . 176.98(17) ?
S2 C21 C22 N22 . . . . 26.76(16) ?
O2 C25 C26 N21 . . . . 172.98(16) ?
N24 C25 C26 N21 . . . . -8.2(2) ?
O2 C25 C26 C31 . . . . -10.5(3) ?
N24 C25 C26 C31 . . . . 168.27(14) ?
N21 C26 C31 C36 . . . . -139.66(17) ?
C25 C26 C31 C36 . . . . 43.6(2) ?
N21 C26 C31 C32 . . . . 40.8(2) ?
C25 C26 C31 C32 . . . . -135.91(17) ?
C36 C31 C32 C33 . . . . -0.6(3) ?
C26 C31 C32 C33 . . . . 178.92(16) ?
C31 C32 C33 C34 . . . . 0.7(3) ?
C32 C33 C34 C35 . . . . 0.0(3) ?
C33 C34 C35 C36 . . . . -0.8(3) ?
C34 C35 C36 C31 . . . . 0.8(3) ?
C32 C31 C36 C35 . . . . -0.1(3) ?
C26 C31 C36 C35 . . . . -179.65(15) ?
C11 C6 N1 N2 . . . . -179.08(13) ?
C5 C6 N1 N2 . . . . 1.5(2) ?
N4 C3 N2 N1 . . . . 4.5(3) ?
S1 C3 N2 N1 . . . . -174.42(12) ?
N4 C3 N2 C2 . . . . 170.77(16) ?
S1 C3 N2 C2 . . . . -8.2(2) ?
C6 N1 N2 C3 . . . . -4.1(2) ?
C6 N1 N2 C2 . . . . -170.01(16) ?
C1 C2 N2 C3 . . . . 24.4(2) ?
C1 C2 N2 N1 . . . . -168.96(14) ?
N2 C3 N4 C5 . . . . -1.9(3) ?
S1 C3 N4 C5 . . . . 176.91(13) ?
O1 C5 N4 C3 . . . . 178.81(17) ?
C6 C5 N4 C3 . . . . -0.6(2) ?
C31 C26 N21 N22 . . . . -175.59(14) ?
C25 C26 N21 N22 . . . . 1.1(2) ?
N24 C23 N22 N21 . . . . -7.5(3) ?
S2 C23 N22 N21 . . . . 171.45(12) ?
N24 C23 N22 C22 . . . . -176.32(16) ?
S2 C23 N22 C22 . . . . 2.63(19) ?
C26 N21 N22 C23 . . . . 6.7(2) ?
C26 N21 N22 C22 . . . . 175.30(15) ?
C21 C22 N22 C23 . . . . -19.9(2) ?
C21 C22 N22 N21 . . . . 170.99(14) ?
N22 C23 N24 C25 . . . . -0.4(2) ?
S2 C23 N24 C25 . . . . -179.20(13) ?
O2 C25 N24 C23 . . . . -173.69(16) ?
C26 C25 N24 C23 . . . . 7.5(2) ?
N4 C3 S1 C1 . . . . 172.19(15) ?
N2 C3 S1 C1 . . . . -8.81(14) ?
C2 C1 S1 C3 . . . . 21.75(13) ?
N24 C23 S2 C21 . . . . -168.58(15) ?
N22 C23 S2 C21 . . . . 12.46(14) ?
C22 C21 S2 C23 . . . . -22.94(14) ?
